data_1537518
loop_
_publ_author_name
'Kihlborg, L.'

_publ_section_title
;
 Crystal structure on Mo5 O14, a compound exhibiting two-dimensional
 disorder
;
_journal_name_full 'Arkiv foer Kemi'
_journal_page_first 427
_journal_page_last 437
_journal_volume 21
_journal_year 1963
_chemical_formula_sum 'Mo5 O14'
_space_group_IT_number 127
_symmetry_space_group_name_Hall '-P 4 2ab'
_symmetry_space_group_name_H-M 'P 4/m b m'
_cell_angle_alpha 90
_cell_angle_beta 90
_cell_angle_gamma 90
_cell_formula_units_Z 8
_cell_length_a 22.995
_cell_length_b 22.995
_cell_length_c 3.937
_cell_volume 2081.768
_citation_journal_id_ASTM ARKEAD
_cod_data_source_file Kihlborg_ARKEAD_1963_1711.cif
_cod_data_source_block Mo5O14
_cod_database_code 1537518

loop_
_symmetry_equiv_pos_as_xyz
x,y,z
-y,x,z
-x,-y,z
y,-x,z
x+1/2,-y+1/2,-z
y+1/2,x+1/2,-z
-x+1/2,y+1/2,-z
-y+1/2,-x+1/2,-z
-x,-y,-z
y,-x,-z
x,y,-z
-y,x,-z
-x-1/2,y-1/2,z
-y-1/2,-x-1/2,z
x-1/2,-y-1/2,z
y-1/2,x-1/2,z

loop_
_atom_site_label
_atom_site_type_symbol
_atom_site_fract_x
_atom_site_fract_y
_atom_site_fract_z
_atom_site_occupancy
_atom_site_U_iso_or_equiv
Mo6 Mo+5 0.2408 0.0713 0.425 0.5 0.0
O14 O-2 0.22 0.16 0.5 1 0.0
O3 O-2 0.048 0.347 0 1 0.0
O13 O-2 0.169 0.058 0.5 1 0.0
O12 O-2 0.111 0.287 0.5 1 0.0
O1 O-2 0.297 0.203 0 1 0.0
O4 O-2 0.095 0.077 0 1 0.0
O16 O-2 0.389 0.023 0.5 1 0.0
O9 O-2 0.271 0.002 0.5 1 0.0
Mo2 Mo+5 0.4033 0.0967 0.425 0.5 0.0
O15 O-2 0.317 0.113 0.5 1 0.0
O2 O-2 0.399 0.101 0 1 0.0
Mo3 Mo+5 0.05 0.3388 0.425 0.5 0.0
O11 O-2 0.105 0.161 0.5 1 0.0
O10 O-2 0.003 0.084 0.5 1 0.0
O6 O-2 0.248 0.079 0 1 0.0
O8 O-2 0.233 0.267 0.5 1 0.0
Mo5 Mo+5 0.159 0.219 0.425 0.5 0.0
O7 O-2 0.097 0.403 0.5 1 0.0
Mo1 Mo+5 0.3005 0.1995 0.425 0.5 0.0
O5 O-2 0.156 0.22 0 1 0.0
Mo4 Mo+5 0.0821 0.077 0.425 0.5 0.0
